data_7152521
loop_
_publ_author_name
'Thomas, Joice'
'Dobrza\'nska, Liliana'
'Van Hecke, Kristof'
'Sonawane, Mahendra P.'
'Robeyns, Koen'
'Van Meervelt, Luc'
'Wo\'zniak, Krzysztof'
'Smet, Mario'
'Maes, Wouter'
'Dehaen, Wim'

_publ_section_title
;
 Homoselenacalix[4]arenes: synthetic exploration and metallosupramolecular
 chemistry.
;
_journal_issue 32
_journal_name_full 'Organic &amp; biomolecular chemistry'
_journal_page_first 6526
_journal_page_last 6536
_journal_paper_doi 10.1039/c2ob25760b
_journal_volume 10
_journal_year 2012
_chemical_formula_moiety 'C63 H84 O9 Se6, 2(C H Cl3)'
_chemical_formula_sum 'C65 H86 Cl6 O9 Se6'
_chemical_formula_weight 1697.80
_chemical_name_systematic
;
?
;
_space_group_IT_number 2
_symmetry_cell_setting triclinic
_symmetry_space_group_name_Hall '-P 1'
_symmetry_space_group_name_H-M 'P -1'
_atom_sites_solution_hydrogens geom
_atom_sites_solution_primary direct
_atom_sites_solution_secondary difmap
_audit_creation_method SHELXL-97
_cell_angle_alpha 109.7050(10)
_cell_angle_beta 98.3310(10)
_cell_angle_gamma 112.9910(10)
_cell_formula_units_Z 2
_cell_length_a 14.9433(4)
_cell_length_b 16.7585(4)
_cell_length_c 17.4804(4)
_cell_measurement_temperature 100(2)
_cell_volume 3595.46(16)
_computing_cell_refinement 'Bruker SAINT'
_computing_data_collection 'Bruker SMART'
_computing_data_reduction 'Bruker SAINT'
_computing_structure_refinement 'SHELXL-97 (Sheldrick, 1997)'
_computing_structure_solution 'SHELXS-97 (Sheldrick, 1990)'
_diffrn_ambient_temperature 100(2)
_diffrn_measured_fraction_theta_full 0.965
_diffrn_measured_fraction_theta_max 0.965
_diffrn_measurement_device_type 'SMART 6000'
_diffrn_measurement_method '\w and \f scans'
_diffrn_radiation_monochromator 'crossed G\"obel mirrors'
_diffrn_radiation_source 'fine-focus sealed tube'
_diffrn_radiation_type CuK\a
_diffrn_radiation_wavelength 1.54178
_diffrn_reflns_av_R_equivalents 0.0980
_diffrn_reflns_av_sigmaI/netI 0.0633
_diffrn_reflns_limit_h_max 17
_diffrn_reflns_limit_h_min -15
_diffrn_reflns_limit_k_max 20
_diffrn_reflns_limit_k_min -20
_diffrn_reflns_limit_l_max 21
_diffrn_reflns_limit_l_min -21
_diffrn_reflns_number 70888
_diffrn_reflns_theta_full 70.78
_diffrn_reflns_theta_max 70.78
_diffrn_reflns_theta_min 2.83
_exptl_absorpt_coefficient_mu 6.067
_exptl_absorpt_correction_T_max 0.545
_exptl_absorpt_correction_T_min 0.344
_exptl_absorpt_correction_type multi-scan
_exptl_absorpt_process_details 'Bruker SADABS'
_exptl_crystal_colour colourless
_exptl_crystal_density_diffrn 1.568
_exptl_crystal_density_method 'not measured'
_exptl_crystal_description plate
_exptl_crystal_F_000 1708
_exptl_crystal_size_max 0.4
_exptl_crystal_size_mid 0.2
_exptl_crystal_size_min 0.1
_refine_diff_density_max 1.278
_refine_diff_density_min -0.909
_refine_diff_density_rms 0.124
_refine_ls_extinction_method none
_refine_ls_goodness_of_fit_ref 1.033
_refine_ls_hydrogen_treatment constr
_refine_ls_matrix_type full
_refine_ls_number_parameters 824
_refine_ls_number_reflns 13363
_refine_ls_number_restraints 0
_refine_ls_restrained_S_all 1.033
_refine_ls_R_factor_all 0.0701
_refine_ls_R_factor_gt 0.0497
_refine_ls_shift/su_max 0.001
_refine_ls_shift/su_mean 0.000
_refine_ls_structure_factor_coef Fsqd
_refine_ls_weighting_details 'calc w=1/[\s^2^(Fo^2^)+(0.0590P)^2^+1.5783P] where P=(Fo^2^+2Fc^2^)/3'
_refine_ls_weighting_scheme calc
_refine_ls_wR_factor_gt 0.1095
_refine_ls_wR_factor_ref 0.1188
_reflns_number_gt 10164
_reflns_number_total 13363
_reflns_threshold_expression >2sigma(I)
_cod_data_source_file c2ob25760b.txt
_cod_data_source_block 12
_cod_original_cell_volume 3595.47(16)
_cod_database_code 7152521

loop_
_symmetry_equiv_pos_as_xyz
'x, y, z'
'-x, -y, -z'

loop_
_atom_site_label
_atom_site_type_symbol
_atom_site_fract_x
_atom_site_fract_y
_atom_site_fract_z
_atom_site_U_iso_or_equiv
_atom_site_adp_type
_atom_site_occupancy
_atom_site_symmetry_multiplicity
_atom_site_calc_flag
_atom_site_refinement_flags
_atom_site_disorder_assembly
_atom_site_disorder_group
Se1 Se 0.95103(4) 1.30945(4) 0.36357(3) 0.02146(12) Uani 1 1 d . . .
C2 C 1.0463(4) 1.3061(3) 0.2973(3) 0.0201(10) Uani 1 1 d . . .
H2A H 1.0353 1.3310 0.2548 0.024 Uiso 1 1 calc R . .
H2B H 1.1177 1.3486 0.3364 0.024 Uiso 1 1 calc R . .
C3 C 1.0318(3) 1.2066(3) 0.2517(3) 0.0188(9) Uani 1 1 d . . .
C4 C 0.9772(3) 1.1509(3) 0.1643(3) 0.0195(9) Uani 1 1 d . . .
C5 C 0.9569(3) 1.0556(3) 0.1213(3) 0.0203(10) Uani 1 1 d . . .
C6 C 0.9931(4) 1.0155(3) 0.1692(3) 0.0207(10) Uani 1 1 d . . .
C7 C 1.0474(4) 1.0688(3) 0.2577(3) 0.0226(10) Uani 1 1 d . . .
C8 C 1.0674(4) 1.1639(3) 0.2960(3) 0.0201(10) Uani 1 1 d . . .
O9 O 0.9373(2) 1.1889(2) 0.1176(2) 0.0216(7) Uani 1 1 d . . .
C10 C 1.0083(4) 1.2402(4) 0.0829(3) 0.0312(12) Uani 1 1 d . . .
H10A H 1.0710 1.2919 0.1295 0.047 Uiso 1 1 calc R . .
H10B H 0.9773 1.2679 0.0532 0.047 Uiso 1 1 calc R . .
H10C H 1.0253 1.1960 0.0423 0.047 Uiso 1 1 calc R . .
O11 O 0.9789(3) 0.9240(2) 0.1288(2) 0.0274(8) Uani 1 1 d . . .
C12 C 0.8875(5) 0.8502(4) 0.1293(4) 0.0421(15) Uani 1 1 d . . .
H12A H 0.8618 0.8796 0.1733 0.063 Uiso 1 1 calc R . .
H12B H 0.9039 0.8039 0.1421 0.063 Uiso 1 1 calc R . .
H12C H 0.8350 0.8170 0.0730 0.063 Uiso 1 1 calc R . .
O13 O 1.1209(3) 1.2189(2) 0.3832(2) 0.0256(7) Uani 1 1 d . . .
C14 C 1.2301(4) 1.2607(4) 0.4011(3) 0.0276(11) Uani 1 1 d . . .
H14A H 1.2492 1.2094 0.3806 0.041 Uiso 1 1 calc R . .
H14B H 1.2642 1.2988 0.4631 0.041 Uiso 1 1 calc R . .
H14C H 1.2514 1.3022 0.3719 0.041 Uiso 1 1 calc R . .
C15 C 0.8940(4) 0.9962(4) 0.0280(3) 0.0231(10) Uani 1 1 d . . .
H15A H 0.9084 0.9418 0.0030 0.028 Uiso 1 1 calc R . .
H15B H 0.9117 1.0361 -0.0038 0.028 Uiso 1 1 calc R . .
Se16 Se 0.74798(4) 0.94758(3) 0.01875(3) 0.02028(12) Uani 1 1 d . . .
C17 C 0.6946(4) 0.8677(3) -0.1073(3) 0.0227(10) Uani 1 1 d . . .
H17A H 0.6504 0.8881 -0.1347 0.027 Uiso 1 1 calc R . .
H17B H 0.7526 0.8771 -0.1306 0.027 Uiso 1 1 calc R . .
C18 C 0.6344(4) 0.7642(3) -0.1273(3) 0.0182(9) Uani 1 1 d . . .
C19 C 0.6705(3) 0.6987(3) -0.1595(3) 0.0187(9) Uani 1 1 d . . .
H19 H 0.7345 0.7205 -0.1698 0.022 Uiso 1 1 calc R . .
C20 C 0.6152(3) 0.6020(3) -0.1772(3) 0.0169(9) Uani 1 1 d . . .
C21 C 0.5241(4) 0.5731(3) -0.1576(3) 0.0183(9) Uani 1 1 d . . .
H21 H 0.4862 0.5080 -0.1674 0.022 Uiso 1 1 calc R . .
C22 C 0.4867(4) 0.6377(3) -0.1235(3) 0.0176(9) Uani 1 1 d . . .
C23 C 0.5423(3) 0.7321(3) -0.1101(3) 0.0175(9) Uani 1 1 d . . .
C24 C 0.6564(4) 0.5312(3) -0.2131(3) 0.0198(10) Uani 1 1 d . . .
C25 C 0.7070(4) 0.5540(4) -0.2788(3) 0.0275(11) Uani 1 1 d . . .
H25A H 0.6564 0.5486 -0.3253 0.041 Uiso 1 1 calc R . .
H25B H 0.7326 0.5084 -0.3022 0.041 Uiso 1 1 calc R . .
H25C H 0.7643 0.6196 -0.2507 0.041 Uiso 1 1 calc R . .
C26 C 0.5701(4) 0.4271(3) -0.2581(4) 0.0308(12) Uani 1 1 d . . .
H26A H 0.5374 0.4107 -0.2170 0.046 Uiso 1 1 calc R . .
H26B H 0.5986 0.3838 -0.2808 0.046 Uiso 1 1 calc R . .
H26C H 0.5190 0.4201 -0.3054 0.046 Uiso 1 1 calc R . .
C27 C 0.7341(4) 0.5413(4) -0.1390(3) 0.0302(12) Uani 1 1 d . . .
H27A H 0.7852 0.6091 -0.1056 0.045 Uiso 1 1 calc R . .
H27B H 0.7684 0.5035 -0.1616 0.045 Uiso 1 1 calc R . .
H27C H 0.6988 0.5177 -0.1020 0.045 Uiso 1 1 calc R . .
O28 O 0.5086(3) 0.7984(2) -0.07463(19) 0.0209(7) Uani 1 1 d . . .
C29 C 0.4414(4) 0.8030(4) -0.1386(3) 0.0266(11) Uani 1 1 d . . .
H29A H 0.4735 0.8119 -0.1822 0.040 Uiso 1 1 calc R . .
H29B H 0.4282 0.8571 -0.1117 0.040 Uiso 1 1 calc R . .
H29C H 0.3764 0.7430 -0.1657 0.040 Uiso 1 1 calc R . .
C30 C 0.3887(4) 0.6037(3) -0.1020(3) 0.0211(10) Uani 1 1 d . . .
H30A H 0.3401 0.5373 -0.1452 0.025 Uiso 1 1 calc R . .
H30B H 0.3571 0.6452 -0.1046 0.025 Uiso 1 1 calc R . .
Se31 Se 0.41266(4) 0.60677(4) 0.01286(3) 0.02640(13) Uani 1 1 d . . .
C32 C 0.5167(4) 0.7435(3) 0.0779(3) 0.0216(10) Uani 1 1 d . . .
H32A H 0.5780 0.7547 0.0589 0.026 Uiso 1 1 calc R . .
H32B H 0.4886 0.7842 0.0661 0.026 Uiso 1 1 calc R . .
C33 C 0.5472(4) 0.7712(3) 0.1724(3) 0.0190(10) Uani 1 1 d . . .
C34 C 0.4903(3) 0.8023(3) 0.2210(3) 0.0154(9) Uani 1 1 d . . .
C35 C 0.5214(3) 0.8386(3) 0.3102(3) 0.0158(9) Uani 1 1 d . . .
C36 C 0.6082(4) 0.8383(3) 0.3503(3) 0.0178(9) Uani 1 1 d . . .
C37 C 0.6679(3) 0.8071(3) 0.3053(3) 0.0174(9) Uani 1 1 d . . .
C38 C 0.6350(4) 0.7746(3) 0.2155(3) 0.0185(9) Uani 1 1 d . . .
O39 O 0.4066(3) 0.8048(2) 0.1800(2) 0.0210(7) Uani 1 1 d . . .
C40 C 0.3096(4) 0.7271(4) 0.1659(3) 0.0241(10) Uani 1 1 d . . .
H40A H 0.2980 0.6681 0.1189 0.036 Uiso 1 1 calc R . .
H40B H 0.2545 0.7426 0.1511 0.036 Uiso 1 1 calc R . .
H40C H 0.3099 0.7176 0.2183 0.036 Uiso 1 1 calc R . .
O41 O 0.6426(3) 0.8764(2) 0.43894(19) 0.0214(7) Uani 1 1 d . . .
C42 C 0.5944(4) 0.8092(3) 0.4721(3) 0.0216(10) Uani 1 1 d . . .
H42A H 0.5198 0.7815 0.4495 0.032 Uiso 1 1 calc R . .
H42B H 0.6169 0.8422 0.5348 0.032 Uiso 1 1 calc R . .
H42C H 0.6137 0.7578 0.4546 0.032 Uiso 1 1 calc R . .
O43 O 0.6992(3) 0.7543(2) 0.1722(2) 0.0272(8) Uani 1 1 d . . .
C44 C 0.6692(4) 0.6550(4) 0.1214(3) 0.0319(12) Uani 1 1 d . . .
H44A H 0.6921 0.6287 0.1578 0.048 Uiso 1 1 calc R . .
H44B H 0.7006 0.6498 0.0757 0.048 Uiso 1 1 calc R . .
H44C H 0.5944 0.6188 0.0960 0.048 Uiso 1 1 calc R . .
C45 C 0.4682(4) 0.8847(3) 0.3620(3) 0.0184(9) Uani 1 1 d . . .
H45A H 0.4625 0.8657 0.4097 0.022 Uiso 1 1 calc R . .
H45B H 0.3979 0.8609 0.3252 0.022 Uiso 1 1 calc R . .
Se46 Se 0.54268(4) 1.02584(3) 0.40911(3) 0.02261(12) Uani 1 1 d . . .
C47 C 0.5075(4) 1.0386(3) 0.3024(3) 0.0221(10) Uani 1 1 d . . .
H47A H 0.5101 0.9883 0.2542 0.027 Uiso 1 1 calc R . .
H47B H 0.4372 1.0312 0.2887 0.027 Uiso 1 1 calc R . .
C48 C 0.5833(4) 1.1361(3) 0.3150(3) 0.0195(9) Uani 1 1 d . . .
C49 C 0.5720(4) 1.2168(3) 0.3595(3) 0.0195(10) Uani 1 1 d . . .
H49 H 0.5154 1.2082 0.3805 0.023 Uiso 1 1 calc R . .
C50 C 0.6410(4) 1.3088(3) 0.3738(3) 0.0179(9) Uani 1 1 d . . .
C51 C 0.7241(4) 1.3196(3) 0.3439(3) 0.0198(10) Uani 1 1 d . . .
H51 H 0.7734 1.3823 0.3550 0.024 Uiso 1 1 calc R . .
C52 C 0.7377(4) 1.2411(3) 0.2981(3) 0.0192(9) Uani 1 1 d . . .
C53 C 0.6662(4) 1.1495(3) 0.2836(3) 0.0199(10) Uani 1 1 d . . .
C54 C 0.6268(4) 1.3971(3) 0.4193(3) 0.0235(10) Uani 1 1 d . . .
C55 C 0.5398(6) 1.3750(5) 0.4570(5) 0.0517(18) Uani 1 1 d . . .
H55A H 0.5363 1.4342 0.4872 0.078 Uiso 1 1 calc R . .
H55B H 0.5519 1.3485 0.4972 0.078 Uiso 1 1 calc R . .
H55C H 0.4749 1.3280 0.4108 0.078 Uiso 1 1 calc R . .
C56 C 0.6061(5) 1.4359(4) 0.3550(4) 0.0408(15) Uani 1 1 d . . .
H56A H 0.5410 1.3878 0.3094 0.061 Uiso 1 1 calc R . .
H56B H 0.6618 1.4498 0.3301 0.061 Uiso 1 1 calc R . .
H56C H 0.6020 1.4949 0.3843 0.061 Uiso 1 1 calc R . .
C57 C 0.7260(5) 1.4772(4) 0.4930(4) 0.0434(15) Uani 1 1 d . . .
H57A H 0.7825 1.4968 0.4696 0.065 Uiso 1 1 calc R . .
H57B H 0.7428 1.4531 0.5339 0.065 Uiso 1 1 calc R . .
H57C H 0.7157 1.5326 0.5223 0.065 Uiso 1 1 calc R . .
O58 O 0.6716(3) 1.0697(2) 0.2305(2) 0.0249(7) Uani 1 1 d . . .
C59 C 0.7329(4) 1.0392(4) 0.2709(3) 0.0265(11) Uani 1 1 d . . .
H59A H 0.8032 1.0920 0.3000 0.040 Uiso 1 1 calc R . .
H59B H 0.7333 0.9840 0.2276 0.040 Uiso 1 1 calc R . .
H59C H 0.7045 1.0205 0.3129 0.040 Uiso 1 1 calc R . .
C60 C 0.8278(4) 1.2565(4) 0.2659(3) 0.0257(11) Uani 1 1 d . . .
H60A H 0.8368 1.3018 0.2395 0.031 Uiso 1 1 calc R . .
H60B H 0.8165 1.1948 0.2219 0.031 Uiso 1 1 calc R . .
C61 C 1.0773(4) 1.0226(4) 0.3103(3) 0.0267(11) Uani 1 1 d . . .
H61A H 1.0185 0.9591 0.2944 0.032 Uiso 1 1 calc R . .
H61B H 1.0927 1.0630 0.3717 0.032 Uiso 1 1 calc R . .
Se62 Se 1.19727(4) 1.00547(4) 0.29414(3) 0.02190(12) Uani 1 1 d . . .
C63 C 1.1966(4) 0.9406(3) 0.3697(3) 0.0230(10) Uani 1 1 d . . .
H63A H 1.2569 0.9291 0.3746 0.028 Uiso 1 1 calc R . .
H63B H 1.2030 0.9834 0.4278 0.028 Uiso 1 1 calc R . .
C64 C 1.1001(4) 0.8456(3) 0.3373(3) 0.0196(10) Uani 1 1 d . . .
C65 C 1.0793(4) 0.7705(3) 0.2598(3) 0.0193(9) Uani 1 1 d . . .
H65 H 1.1259 0.7804 0.2281 0.023 Uiso 1 1 calc R . .
C66 C 0.9929(4) 0.6817(3) 0.2274(3) 0.0186(9) Uani 1 1 d . A .
C67 C 0.9284(4) 0.6683(3) 0.2771(3) 0.0203(10) Uani 1 1 d . . .
H67 H 0.8701 0.6072 0.2571 0.024 Uiso 1 1 calc R . .
C68 C 0.9462(4) 0.7414(4) 0.3554(3) 0.0204(10) Uani 1 1 d . . .
C69 C 1.0318(4) 0.8312(3) 0.3839(3) 0.0202(10) Uani 1 1 d . . .
C70 C 0.9697(4) 0.6001(3) 0.1405(3) 0.0241(10) Uani 1 1 d . . .
C71 C 0.9893(9) 0.6448(7) 0.0736(6) 0.038(3) Uani 0.570(9) 1 d P A 1
H71A H 0.9705 0.5933 0.0168 0.057 Uiso 0.570(9) 1 calc PR A 1
H71B H 1.0620 0.6913 0.0919 0.057 Uiso 0.570(9) 1 calc PR A 1
H71C H 0.9475 0.6771 0.0709 0.057 Uiso 0.570(9) 1 calc PR A 1
C72 C 0.8633(8) 0.5222(7) 0.1049(7) 0.040(3) Uani 0.570(9) 1 d P A 1
H72A H 0.8520 0.4768 0.0471 0.059 Uiso 0.570(9) 1 calc PR A 1
H72B H 0.8161 0.5493 0.1023 0.059 Uiso 0.570(9) 1 calc PR A 1
H72C H 0.8510 0.4886 0.1417 0.059 Uiso 0.570(9) 1 calc PR A 1
C73 C 1.0483(8) 0.5628(7) 0.1516(6) 0.032(2) Uani 0.570(9) 1 d P A 1
H73A H 1.0375 0.5333 0.1915 0.048 Uiso 0.570(9) 1 calc PR A 1
H73B H 1.1180 0.6167 0.1745 0.048 Uiso 0.570(9) 1 calc PR A 1
H73C H 1.0393 0.5150 0.0959 0.048 Uiso 0.570(9) 1 calc PR A 1
C91 C 0.8765(10) 0.5836(11) 0.0765(8) 0.040(4) Uani 0.430(9) 1 d P A 2
H91A H 0.8934 0.6400 0.0647 0.060 Uiso 0.430(9) 1 calc PR A 2
H91B H 0.8197 0.5732 0.1003 0.060 Uiso 0.430(9) 1 calc PR A 2
H91C H 0.8563 0.5269 0.0231 0.060 Uiso 0.430(9) 1 calc PR A 2
C92 C 0.9339(12) 0.5009(9) 0.1493(9) 0.043(4) Uani 0.430(9) 1 d P A 2
H92A H 0.9197 0.4491 0.0942 0.065 Uiso 0.430(9) 1 calc PR A 2
H92B H 0.8717 0.4860 0.1661 0.065 Uiso 0.430(9) 1 calc PR A 2
H92C H 0.9885 0.5071 0.1930 0.065 Uiso 0.430(9) 1 calc PR A 2
C93 C 1.0574(8) 0.6148(8) 0.1073(7) 0.024(3) Uani 0.430(9) 1 d P A 2
H93A H 1.0366 0.5600 0.0522 0.036 Uiso 0.430(9) 1 calc PR A 2
H93B H 1.1142 0.6202 0.1483 0.036 Uiso 0.430(9) 1 calc PR A 2
H93C H 1.0797 0.6739 0.0993 0.036 Uiso 0.430(9) 1 calc PR A 2
O74 O 1.0451(3) 0.9077(2) 0.4565(2) 0.0265(8) Uani 1 1 d . . .
C75 C 1.1031(4) 0.9185(4) 0.5354(3) 0.0305(12) Uani 1 1 d . . .
H75A H 1.0741 0.8572 0.5396 0.046 Uiso 1 1 calc R . .
H75B H 1.1005 0.9678 0.5836 0.046 Uiso 1 1 calc R . .
H75C H 1.1746 0.9379 0.5370 0.046 Uiso 1 1 calc R . .
C76 C 0.8757(4) 0.7215(4) 0.4079(3) 0.0259(11) Uani 1 1 d . . .
H76A H 0.9026 0.7795 0.4627 0.031 Uiso 1 1 calc R . .
H76B H 0.8760 0.6689 0.4216 0.031 Uiso 1 1 calc R . .
Se77 Se 0.73355(4) 0.68550(3) 0.34953(3) 0.02080(12) Uani 1 1 d . . .
C78 C 0.7632(4) 0.8106(3) 0.3498(3) 0.0216(10) Uani 1 1 d . . .
H78A H 0.7922 0.8608 0.4096 0.026 Uiso 1 1 calc R . .
H78B H 0.8148 0.8276 0.3204 0.026 Uiso 1 1 calc R . .
C79 C 0.7202(4) 0.1335(3) 0.9808(3) 0.0257(11) Uani 1 1 d . . .
H79 H 0.7452 0.1148 1.0247 0.031 Uiso 1 1 calc R . .
Cl80 Cl 0.75889(11) 0.25811(9) 1.03083(8) 0.0328(3) Uani 1 1 d . . .
Cl81 Cl 0.58597(11) 0.06554(10) 0.93867(9) 0.0345(3) Uani 1 1 d . . .
Cl82 Cl 0.77559(10) 0.10872(9) 0.89866(8) 0.0303(3) Uani 1 1 d . . .
C83 C 0.1454(4) 0.6666(3) 0.3931(3) 0.0255(11) Uani 1 1 d . . .
H83 H 0.1032 0.6856 0.3605 0.031 Uiso 1 1 calc R . .
Cl84 Cl 0.2400(2) 0.65963(16) 0.34663(16) 0.0828(8) Uani 1 1 d . . .
Cl85 Cl 0.06476(12) 0.55392(11) 0.38806(11) 0.0507(4) Uani 1 1 d . . .
Cl86 Cl 0.20344(15) 0.75331(12) 0.49784(9) 0.0531(4) Uani 1 1 d . . .

loop_
_atom_site_aniso_label
_atom_site_aniso_U_11
_atom_site_aniso_U_22
_atom_site_aniso_U_33
_atom_site_aniso_U_23
_atom_site_aniso_U_13
_atom_site_aniso_U_12
Se1 0.0202(3) 0.0229(3) 0.0196(2) 0.0072(2) 0.0062(2) 0.0104(2)
C2 0.016(2) 0.021(2) 0.025(2) 0.012(2) 0.0104(19) 0.0067(19)
C3 0.014(2) 0.017(2) 0.022(2) 0.0060(19) 0.0085(19) 0.0056(18)
C4 0.012(2) 0.024(2) 0.025(2) 0.013(2) 0.0070(19) 0.0079(19)
C5 0.012(2) 0.023(2) 0.024(2) 0.010(2) 0.0074(19) 0.0057(18)
C6 0.015(2) 0.020(2) 0.027(3) 0.010(2) 0.009(2) 0.0079(19)
C7 0.020(3) 0.026(3) 0.029(3) 0.016(2) 0.014(2) 0.013(2)
C8 0.016(2) 0.023(2) 0.021(2) 0.010(2) 0.0072(19) 0.0074(19)
O9 0.0202(18) 0.0214(17) 0.0211(17) 0.0104(14) 0.0037(14) 0.0079(14)
C10 0.027(3) 0.032(3) 0.033(3) 0.020(2) 0.007(2) 0.007(2)
O11 0.0234(19) 0.0204(17) 0.035(2) 0.0103(15) 0.0066(15) 0.0097(14)
C12 0.035(3) 0.023(3) 0.064(4) 0.026(3) 0.011(3) 0.006(2)
O13 0.030(2) 0.0308(19) 0.0182(17) 0.0121(15) 0.0076(15) 0.0153(16)
C14 0.025(3) 0.025(3) 0.024(3) 0.007(2) -0.002(2) 0.010(2)
C15 0.022(3) 0.027(3) 0.024(2) 0.012(2) 0.010(2) 0.013(2)
Se16 0.0186(3) 0.0167(2) 0.0199(2) 0.0058(2) 0.0048(2) 0.00536(19)
C17 0.028(3) 0.019(2) 0.015(2) 0.0066(19) 0.004(2) 0.007(2)
C18 0.024(3) 0.016(2) 0.008(2) 0.0029(17) -0.0004(18) 0.0063(19)
C19 0.015(2) 0.021(2) 0.018(2) 0.0107(19) 0.0043(18) 0.0044(18)
C20 0.019(2) 0.023(2) 0.012(2) 0.0086(18) 0.0061(18) 0.0114(19)
C21 0.024(3) 0.014(2) 0.015(2) 0.0072(18) 0.0047(19) 0.0073(18)
C22 0.018(2) 0.022(2) 0.011(2) 0.0072(18) 0.0053(18) 0.0080(19)
C23 0.018(2) 0.022(2) 0.008(2) 0.0035(18) 0.0000(17) 0.0090(19)
C24 0.018(3) 0.021(2) 0.022(2) 0.010(2) 0.0088(19) 0.0099(19)
C25 0.033(3) 0.028(3) 0.028(3) 0.014(2) 0.016(2) 0.017(2)
C26 0.030(3) 0.019(3) 0.040(3) 0.004(2) 0.017(2) 0.013(2)
C27 0.031(3) 0.032(3) 0.037(3) 0.022(2) 0.013(2) 0.017(2)
O28 0.0284(19) 0.0200(16) 0.0132(15) 0.0047(13) 0.0032(13) 0.0135(14)
C29 0.033(3) 0.031(3) 0.022(2) 0.014(2) 0.007(2) 0.018(2)
C30 0.018(2) 0.017(2) 0.023(2) 0.0051(19) 0.0065(19) 0.0062(18)
Se31 0.0356(3) 0.0181(3) 0.0182(3) 0.0062(2) 0.0135(2) 0.0055(2)
C32 0.027(3) 0.017(2) 0.014(2) 0.0036(18) 0.0076(19) 0.0060(19)
C33 0.028(3) 0.011(2) 0.016(2) 0.0063(18) 0.010(2) 0.0060(18)
C34 0.018(2) 0.010(2) 0.015(2) 0.0047(17) 0.0046(18) 0.0054(17)
C35 0.021(2) 0.010(2) 0.016(2) 0.0072(17) 0.0081(18) 0.0055(17)
C36 0.024(3) 0.010(2) 0.015(2) 0.0063(17) 0.0069(19) 0.0039(18)
C37 0.014(2) 0.014(2) 0.022(2) 0.0102(18) 0.0053(18) 0.0030(17)
C38 0.023(3) 0.011(2) 0.024(2) 0.0105(18) 0.013(2) 0.0058(18)
O39 0.0249(19) 0.0245(17) 0.0195(16) 0.0138(14) 0.0082(14) 0.0130(14)
C40 0.016(3) 0.034(3) 0.023(2) 0.013(2) 0.007(2) 0.012(2)
O41 0.0257(18) 0.0175(16) 0.0150(15) 0.0069(13) 0.0046(13) 0.0054(14)
C42 0.028(3) 0.018(2) 0.017(2) 0.0078(19) 0.007(2) 0.010(2)
O43 0.031(2) 0.0242(18) 0.0338(19) 0.0136(15) 0.0230(16) 0.0147(15)
C44 0.041(3) 0.027(3) 0.035(3) 0.012(2) 0.022(3) 0.020(2)
C45 0.025(3) 0.014(2) 0.014(2) 0.0068(18) 0.0089(19) 0.0065(18)
Se46 0.0400(3) 0.0160(2) 0.0149(2) 0.00707(19) 0.0115(2) 0.0148(2)
C47 0.031(3) 0.019(2) 0.019(2) 0.0109(19) 0.006(2) 0.013(2)
C48 0.027(3) 0.017(2) 0.014(2) 0.0080(18) 0.0032(19) 0.011(2)
C49 0.024(3) 0.022(2) 0.018(2) 0.0093(19) 0.0091(19) 0.014(2)
C50 0.023(3) 0.021(2) 0.018(2) 0.0113(19) 0.0076(19) 0.0155(19)
C51 0.022(3) 0.016(2) 0.017(2) 0.0069(18) 0.0000(19) 0.0064(19)
C52 0.016(2) 0.028(3) 0.016(2) 0.011(2) 0.0019(18) 0.012(2)
C53 0.024(3) 0.024(2) 0.015(2) 0.0081(19) 0.0034(19) 0.015(2)
C54 0.036(3) 0.024(2) 0.019(2) 0.011(2) 0.009(2) 0.020(2)
C55 0.073(5) 0.046(4) 0.077(5) 0.038(4) 0.053(4) 0.046(4)
C56 0.067(4) 0.037(3) 0.029(3) 0.016(3) 0.009(3) 0.034(3)
C57 0.058(4) 0.037(3) 0.034(3) 0.006(3) 0.008(3) 0.031(3)
O58 0.032(2) 0.0265(18) 0.0166(16) 0.0045(14) 0.0035(14) 0.0200(16)
C59 0.029(3) 0.026(3) 0.030(3) 0.012(2) 0.010(2) 0.018(2)
C60 0.019(3) 0.037(3) 0.017(2) 0.010(2) 0.001(2) 0.014(2)
C61 0.028(3) 0.029(3) 0.035(3) 0.019(2) 0.016(2) 0.017(2)
Se62 0.0244(3) 0.0217(3) 0.0227(3) 0.0106(2) 0.0088(2) 0.0125(2)
C63 0.023(3) 0.021(2) 0.020(2) 0.007(2) 0.000(2) 0.008(2)
C64 0.022(3) 0.021(2) 0.023(2) 0.013(2) 0.004(2) 0.016(2)
C65 0.020(3) 0.021(2) 0.019(2) 0.0099(19) 0.0061(19) 0.0108(19)
C66 0.017(2) 0.021(2) 0.016(2) 0.0046(19) 0.0023(18) 0.0121(19)
C67 0.014(2) 0.025(2) 0.019(2) 0.009(2) 0.0026(18) 0.0081(19)
C68 0.020(3) 0.031(3) 0.017(2) 0.012(2) 0.0054(19) 0.017(2)
C69 0.030(3) 0.019(2) 0.012(2) 0.0029(18) 0.0017(19) 0.017(2)
C70 0.019(3) 0.023(2) 0.022(2) 0.002(2) 0.005(2) 0.011(2)
C71 0.048(7) 0.026(5) 0.023(5) -0.001(4) 0.008(4) 0.013(5)
C72 0.028(6) 0.019(5) 0.049(7) 0.001(5) 0.015(5) 0.002(4)
C73 0.037(6) 0.031(5) 0.030(5) 0.005(4) 0.007(4) 0.026(4)
C91 0.032(8) 0.045(9) 0.020(6) -0.012(6) -0.002(5) 0.022(7)
C92 0.054(10) 0.022(7) 0.036(8) 0.001(6) 0.025(7) 0.009(6)
C93 0.016(6) 0.017(5) 0.017(6) -0.003(4) 0.002(4) -0.003(4)
O74 0.042(2) 0.0284(19) 0.0144(16) 0.0063(14) 0.0063(15) 0.0251(17)
C75 0.044(3) 0.030(3) 0.014(2) 0.008(2) 0.003(2) 0.018(2)
C76 0.013(3) 0.050(3) 0.022(2) 0.018(2) 0.005(2) 0.020(2)
Se77 0.0194(3) 0.0216(3) 0.0255(3) 0.0123(2) 0.0095(2) 0.0109(2)
C78 0.016(2) 0.017(2) 0.031(3) 0.014(2) 0.006(2) 0.0054(18)
C79 0.039(3) 0.022(2) 0.022(2) 0.010(2) 0.012(2) 0.018(2)
Cl80 0.0479(8) 0.0252(6) 0.0324(7) 0.0122(5) 0.0189(6) 0.0220(6)
Cl81 0.0405(8) 0.0340(7) 0.0356(7) 0.0174(6) 0.0180(6) 0.0197(6)
Cl82 0.0444(8) 0.0282(6) 0.0300(6) 0.0151(5) 0.0218(6) 0.0224(6)
C83 0.034(3) 0.021(2) 0.024(3) 0.012(2) 0.007(2) 0.014(2)
Cl84 0.130(2) 0.0867(14) 0.1242(18) 0.0786(14) 0.1104(17) 0.0844(15)
Cl85 0.0412(9) 0.0347(8) 0.0699(11) 0.0308(8) 0.0079(8) 0.0087(6)
Cl86 0.0762(12) 0.0441(9) 0.0290(7) 0.0085(7) -0.0034(7) 0.0323(8)

loop_
_atom_type_symbol
_atom_type_description
_atom_type_scat_dispersion_real
_atom_type_scat_dispersion_imag
_atom_type_scat_source
C C 0.0181 0.0091 'International Tables Vol C Tables 4.2.6.8 and 6.1.1.4'
H H 0.0000 0.0000 'International Tables Vol C Tables 4.2.6.8 and 6.1.1.4'
O O 0.0492 0.0322 'International Tables Vol C Tables 4.2.6.8 and 6.1.1.4'
Cl Cl 0.3639 0.7018 'International Tables Vol C Tables 4.2.6.8 and 6.1.1.4'
Se Se -0.7943 1.1372 'International Tables Vol C Tables 4.2.6.8 and 6.1.1.4'

loop_
_geom_angle_atom_site_label_1
_geom_angle_atom_site_label_2
_geom_angle_atom_site_label_3
_geom_angle
C2 Se1 C60 97.0(2)
C3 C2 Se1 111.8(3)
C3 C2 H2A 109.3
Se1 C2 H2A 109.3
C3 C2 H2B 109.3
Se1 C2 H2B 109.3
H2A C2 H2B 107.9
C8 C3 C4 117.5(4)
C8 C3 C2 121.0(4)
C4 C3 C2 121.4(4)
O9 C4 C5 117.6(4)
O9 C4 C3 119.8(4)
C5 C4 C3 122.5(4)
C4 C5 C6 117.7(4)
C4 C5 C15 121.2(4)
C6 C5 C15 121.0(4)
O11 C6 C5 119.5(4)
O11 C6 C7 118.9(4)
C5 C6 C7 121.6(4)
C8 C7 C6 117.8(4)
C8 C7 C61 120.9(4)
C6 C7 C61 121.3(4)
C7 C8 O13 119.6(4)
C7 C8 C3 122.8(4)
O13 C8 C3 117.5(4)
C4 O9 C10 113.2(4)
O9 C10 H10A 109.5
O9 C10 H10B 109.5
H10A C10 H10B 109.5
O9 C10 H10C 109.5
H10A C10 H10C 109.5
H10B C10 H10C 109.5
C6 O11 C12 114.8(4)
O11 C12 H12A 109.5
O11 C12 H12B 109.5
H12A C12 H12B 109.5
O11 C12 H12C 109.5
H12A C12 H12C 109.5
H12B C12 H12C 109.5
C8 O13 C14 112.6(4)
O13 C14 H14A 109.5
O13 C14 H14B 109.5
H14A C14 H14B 109.5
O13 C14 H14C 109.5
H14A C14 H14C 109.5
H14B C14 H14C 109.5
C5 C15 Se16 108.5(3)
C5 C15 H15A 110.0
Se16 C15 H15A 110.0
C5 C15 H15B 110.0
Se16 C15 H15B 110.0
H15A C15 H15B 108.4
C15 Se16 C17 95.9(2)
C18 C17 Se16 110.3(3)
C18 C17 H17A 109.6
Se16 C17 H17A 109.6
C18 C17 H17B 109.6
Se16 C17 H17B 109.6
H17A C17 H17B 108.1
C23 C18 C19 118.5(4)
C23 C18 C17 119.7(4)
C19 C18 C17 121.7(4)
C18 C19 C20 122.0(4)
C18 C19 H19 119.0
C20 C19 H19 119.0
C21 C20 C19 117.7(4)
C21 C20 C24 121.3(4)
C19 C20 C24 120.9(4)
C20 C21 C22 121.7(4)
C20 C21 H21 119.2
C22 C21 H21 119.2
C23 C22 C21 118.5(4)
C23 C22 C30 121.6(4)
C21 C22 C30 119.9(4)
C22 C23 C18 121.6(4)
C22 C23 O28 119.8(4)
C18 C23 O28 118.5(4)
C27 C24 C26 108.9(4)
C27 C24 C20 108.5(4)
C26 C24 C20 111.4(4)
C27 C24 C25 110.5(4)
C26 C24 C25 108.2(4)
C20 C24 C25 109.4(4)
C24 C25 H25A 109.5
C24 C25 H25B 109.5
H25A C25 H25B 109.5
C24 C25 H25C 109.5
H25A C25 H25C 109.5
H25B C25 H25C 109.5
C24 C26 H26A 109.5
C24 C26 H26B 109.5
H26A C26 H26B 109.5
C24 C26 H26C 109.5
H26A C26 H26C 109.5
H26B C26 H26C 109.5
C24 C27 H27A 109.5
C24 C27 H27B 109.5
H27A C27 H27B 109.5
C24 C27 H27C 109.5
H27A C27 H27C 109.5
H27B C27 H27C 109.5
C23 O28 C29 112.4(3)
O28 C29 H29A 109.5
O28 C29 H29B 109.5
H29A C29 H29B 109.5
O28 C29 H29C 109.5
H29A C29 H29C 109.5
H29B C29 H29C 109.5
C22 C30 Se31 111.7(3)
C22 C30 H30A 109.3
Se31 C30 H30A 109.3
C22 C30 H30B 109.3
Se31 C30 H30B 109.3
H30A C30 H30B 107.9
C30 Se31 C32 97.72(19)
C33 C32 Se31 110.9(3)
C33 C32 H32A 109.5
Se31 C32 H32A 109.5
C33 C32 H32B 109.5
Se31 C32 H32B 109.5
H32A C32 H32B 108.0
C38 C33 C34 118.0(4)
C38 C33 C32 122.2(4)
C34 C33 C32 119.7(4)
O39 C34 C35 119.1(4)
O39 C34 C33 118.7(4)
C35 C34 C33 122.0(4)
C36 C35 C34 117.9(4)
C36 C35 C45 120.7(4)
C34 C35 C45 121.2(4)
O41 C36 C35 119.1(4)
O41 C36 C37 117.9(4)
C35 C36 C37 122.8(4)
C36 C37 C38 116.8(4)
C36 C37 C78 122.1(4)
C38 C37 C78 121.0(4)
O43 C38 C33 120.3(4)
O43 C38 C37 117.1(4)
C33 C38 C37 122.4(4)
C34 O39 C40 114.4(3)
O39 C40 H40A 109.5
O39 C40 H40B 109.5
H40A C40 H40B 109.5
O39 C40 H40C 109.5
H40A C40 H40C 109.5
H40B C40 H40C 109.5
C36 O41 C42 113.7(3)
O41 C42 H42A 109.5
O41 C42 H42B 109.5
H42A C42 H42B 109.5
O41 C42 H42C 109.5
H42A C42 H42C 109.5
H42B C42 H42C 109.5
C38 O43 C44 117.7(4)
O43 C44 H44A 109.5
O43 C44 H44B 109.5
H44A C44 H44B 109.5
O43 C44 H44C 109.5
H44A C44 H44C 109.5
H44B C44 H44C 109.5
C35 C45 Se46 111.7(3)
C35 C45 H45A 109.3
Se46 C45 H45A 109.3
C35 C45 H45B 109.3
Se46 C45 H45B 109.3
H45A C45 H45B 107.9
C47 Se46 C45 98.47(19)
C48 C47 Se46 108.2(3)
C48 C47 H47A 110.1
Se46 C47 H47A 110.1
C48 C47 H47B 110.1
Se46 C47 H47B 110.1
H47A C47 H47B 108.4
C53 C48 C49 118.4(4)
C53 C48 C47 121.6(4)
C49 C48 C47 119.9(4)
C50 C49 C48 122.1(4)
C50 C49 H49 119.0
C48 C49 H49 119.0
C51 C50 C49 117.8(4)
C51 C50 C54 119.8(4)
C49 C50 C54 122.4(4)
C50 C51 C52 122.2(4)
C50 C51 H51 118.9
C52 C51 H51 118.9
C53 C52 C51 118.6(4)
C53 C52 C60 121.3(4)
C51 C52 C60 120.1(4)
O58 C53 C52 119.7(4)
O58 C53 C48 119.2(4)
C52 C53 C48 120.9(4)
C55 C54 C56 109.1(5)
C55 C54 C50 113.1(4)
C56 C54 C50 108.7(4)
C55 C54 C57 107.8(5)
C56 C54 C57 107.9(5)
C50 C54 C57 110.1(4)
C54 C55 H55A 109.5
C54 C55 H55B 109.5
H55A C55 H55B 109.5
C54 C55 H55C 109.5
H55A C55 H55C 109.5
H55B C55 H55C 109.5
C54 C56 H56A 109.5
C54 C56 H56B 109.5
H56A C56 H56B 109.5
C54 C56 H56C 109.5
H56A C56 H56C 109.5
H56B C56 H56C 109.5
C54 C57 H57A 109.5
C54 C57 H57B 109.5
H57A C57 H57B 109.5
C54 C57 H57C 109.5
H57A C57 H57C 109.5
H57B C57 H57C 109.5
C53 O58 C59 116.2(3)
O58 C59 H59A 109.5
O58 C59 H59B 109.5
H59A C59 H59B 109.5
O58 C59 H59C 109.5
H59A C59 H59C 109.5
H59B C59 H59C 109.5
C52 C60 Se1 108.4(3)
C52 C60 H60A 110.0
Se1 C60 H60A 110.0
C52 C60 H60B 110.0
Se1 C60 H60B 110.0
H60A C60 H60B 108.4
C7 C61 Se62 112.8(3)
C7 C61 H61A 109.0
Se62 C61 H61A 109.0
C7 C61 H61B 109.0
Se62 C61 H61B 109.0
H61A C61 H61B 107.8
C61 Se62 C63 95.3(2)
C64 C63 Se62 112.7(3)
C64 C63 H63A 109.1
Se62 C63 H63A 109.1
C64 C63 H63B 109.1
Se62 C63 H63B 109.1
H63A C63 H63B 107.8
C65 C64 C69 119.0(4)
C65 C64 C63 119.6(4)
C69 C64 C63 121.4(4)
C66 C65 C64 122.2(4)
C66 C65 H65 118.9
C64 C65 H65 118.9
C65 C66 C67 117.4(4)
C65 C66 C70 121.6(4)
C67 C66 C70 121.0(4)
C66 C67 C68 122.5(4)
C66 C67 H67 118.8
C68 C67 H67 118.8
C67 C68 C69 118.2(4)
C67 C68 C76 120.0(4)
C69 C68 C76 121.8(4)
O74 C69 C64 120.0(4)
O74 C69 C68 119.2(4)
C64 C69 C68 120.7(4)
C72 C70 C93 131.6(6)
C72 C70 C91 49.4(8)
C93 C70 C91 111.8(8)
C72 C70 C66 114.0(5)
C93 C70 C66 114.4(5)
C91 C70 C66 109.0(5)
C72 C70 C73 112.1(7)
C93 C70 C73 52.1(6)
C91 C70 C73 143.1(6)
C66 C70 C73 107.9(5)
C72 C70 C71 107.5(7)
C93 C70 C71 55.6(6)
C91 C70 C71 62.5(8)
C66 C70 C71 108.0(5)
C73 C70 C71 107.1(6)
C72 C70 C92 55.8(8)
C93 C70 C92 107.4(7)
C91 C70 C92 104.2(9)
C66 C70 C92 109.5(6)
C73 C70 C92 61.1(7)
C71 C70 C92 142.5(6)
C70 C71 H71A 109.5
C70 C71 H71B 109.5
C70 C71 H71C 109.5
C70 C72 H72A 109.5
C70 C72 H72B 109.5
C70 C72 H72C 109.5
C70 C73 H73A 109.5
C70 C73 H73B 109.5
C70 C73 H73C 109.5
C70 C91 H91A 109.5
C70 C91 H91B 109.5
H91A C91 H91B 109.5
C70 C91 H91C 109.5
H91A C91 H91C 109.5
H91B C91 H91C 109.5
C70 C92 H92A 109.5
C70 C92 H92B 109.5
H92A C92 H92B 109.5
C70 C92 H92C 109.5
H92A C92 H92C 109.5
H92B C92 H92C 109.5
C70 C93 H93A 109.5
C70 C93 H93B 109.5
H93A C93 H93B 109.5
C70 C93 H93C 109.5
H93A C93 H93C 109.5
H93B C93 H93C 109.5
C69 O74 C75 114.9(4)
O74 C75 H75A 109.5
O74 C75 H75B 109.5
H75A C75 H75B 109.5
O74 C75 H75C 109.5
H75A C75 H75C 109.5
H75B C75 H75C 109.5
C68 C76 Se77 113.3(3)
C68 C76 H76A 108.9
Se77 C76 H76A 108.9
C68 C76 H76B 108.9
Se77 C76 H76B 108.9
H76A C76 H76B 107.7
C78 Se77 C76 96.3(2)
C37 C78 Se77 110.4(3)
C37 C78 H78A 109.6
Se77 C78 H78A 109.6
C37 C78 H78B 109.6
Se77 C78 H78B 109.6
H78A C78 H78B 108.1
Cl81 C79 Cl82 110.2(3)
Cl81 C79 Cl80 111.1(3)
Cl82 C79 Cl80 110.1(3)
Cl81 C79 H79 108.5
Cl82 C79 H79 108.5
Cl80 C79 H79 108.5
Cl86 C83 Cl84 109.3(3)
Cl86 C83 Cl85 110.9(3)
Cl84 C83 Cl85 110.3(3)
Cl86 C83 H83 108.8
Cl84 C83 H83 108.8
Cl85 C83 H83 108.8

loop_
_geom_bond_atom_site_label_1
_geom_bond_atom_site_label_2
_geom_bond_distance
Se1 C2 1.967(4)
Se1 C60 1.971(5)
C2 C3 1.495(6)
C2 H2A 0.9900
C2 H2B 0.9900
C3 C8 1.396(7)
C3 C4 1.397(7)
C4 O9 1.391(6)
C4 C5 1.398(7)
C5 C6 1.406(7)
C5 C15 1.505(7)
C6 O11 1.368(6)
C6 C7 1.410(7)
C7 C8 1.389(7)
C7 C61 1.509(7)
C8 O13 1.391(6)
O9 C10 1.435(6)
C10 H10A 0.9800
C10 H10B 0.9800
C10 H10C 0.9800
O11 C12 1.444(6)
C12 H12A 0.9800
C12 H12B 0.9800
C12 H12C 0.9800
O13 C14 1.436(6)
C14 H14A 0.9800
C14 H14B 0.9800
C14 H14C 0.9800
C15 Se16 1.967(5)
C15 H15A 0.9900
C15 H15B 0.9900
Se16 C17 1.987(4)
C17 C18 1.491(6)
C17 H17A 0.9900
C17 H17B 0.9900
C18 C23 1.388(7)
C18 C19 1.395(6)
C19 C20 1.395(6)
C19 H19 0.9500
C20 C21 1.393(6)
C20 C24 1.537(6)
C21 C22 1.405(6)
C21 H21 0.9500
C22 C23 1.384(6)
C22 C30 1.504(6)
C23 O28 1.391(5)
C24 C27 1.523(7)
C24 C26 1.533(7)
C24 C25 1.535(6)
C25 H25A 0.9800
C25 H25B 0.9800
C25 H25C 0.9800
C26 H26A 0.9800
C26 H26B 0.9800
C26 H26C 0.9800
C27 H27A 0.9800
C27 H27B 0.9800
C27 H27C 0.9800
O28 C29 1.435(6)
C29 H29A 0.9800
C29 H29B 0.9800
C29 H29C 0.9800
C30 Se31 1.968(5)
C30 H30A 0.9900
C30 H30B 0.9900
Se31 C32 1.977(4)
C32 C33 1.501(6)
C32 H32A 0.9900
C32 H32B 0.9900
C33 C38 1.385(7)
C33 C34 1.405(6)
C34 O39 1.372(6)
C34 C35 1.395(6)
C35 C36 1.385(7)
C35 C45 1.505(6)
C36 O41 1.385(5)
C36 C37 1.405(6)
C37 C38 1.412(6)
C37 C78 1.490(7)
C38 O43 1.380(5)
O39 C40 1.437(6)
C40 H40A 0.9800
C40 H40B 0.9800
C40 H40C 0.9800
O41 C42 1.432(5)
C42 H42A 0.9800
C42 H42B 0.9800
C42 H42C 0.9800
O43 C44 1.436(6)
C44 H44A 0.9800
C44 H44B 0.9800
C44 H44C 0.9800
C45 Se46 1.969(4)
C45 H45A 0.9900
C45 H45B 0.9900
Se46 C47 1.969(5)
C47 C48 1.496(6)
C47 H47A 0.9900
C47 H47B 0.9900
C48 C53 1.397(7)
C48 C49 1.403(6)
C49 C50 1.389(7)
C49 H49 0.9500
C50 C51 1.386(7)
C50 C54 1.539(6)
C51 C52 1.400(6)
C51 H51 0.9500
C52 C53 1.393(7)
C52 C60 1.497(7)
C53 O58 1.387(5)
C54 C55 1.517(8)
C54 C56 1.526(7)
C54 C57 1.545(8)
C55 H55A 0.9800
C55 H55B 0.9800
C55 H55C 0.9800
C56 H56A 0.9800
C56 H56B 0.9800
C56 H56C 0.9800
C57 H57A 0.9800
C57 H57B 0.9800
C57 H57C 0.9800
O58 C59 1.422(6)
C59 H59A 0.9800
C59 H59B 0.9800
C59 H59C 0.9800
C60 H60A 0.9900
C60 H60B 0.9900
C61 Se62 1.967(5)
C61 H61A 0.9900
C61 H61B 0.9900
Se62 C63 1.974(5)
C63 C64 1.514(7)
C63 H63A 0.9900
C63 H63B 0.9900
C64 C65 1.393(6)
C64 C69 1.394(7)
C65 C66 1.386(7)
C65 H65 0.9500
C66 C67 1.394(6)
C66 C70 1.540(6)
C67 C68 1.398(6)
C67 H67 0.9500
C68 C69 1.399(7)
C68 C76 1.509(6)
C69 O74 1.387(5)
C70 C72 1.470(10)
C70 C93 1.477(12)
C70 C91 1.519(14)
C70 C73 1.548(10)
C70 C71 1.592(11)
C70 C92 1.604(15)
C71 H71A 0.9800
C71 H71B 0.9800
C71 H71C 0.9800
C72 H72A 0.9800
C72 H72B 0.9800
C72 H72C 0.9800
C73 H73A 0.9800
C73 H73B 0.9800
C73 H73C 0.9800
C91 H91A 0.9800
C91 H91B 0.9800
C91 H91C 0.9800
C92 H92A 0.9800
C92 H92B 0.9800
C92 H92C 0.9800
C93 H93A 0.9800
C93 H93B 0.9800
C93 H93C 0.9800
O74 C75 1.431(6)
C75 H75A 0.9800
C75 H75B 0.9800
C75 H75C 0.9800
C76 Se77 1.968(5)
C76 H76A 0.9900
C76 H76B 0.9900
Se77 C78 1.964(4)
C78 H78A 0.9900
C78 H78B 0.9900
C79 Cl81 1.756(5)
C79 Cl82 1.769(5)
C79 Cl80 1.772(5)
C79 H79 1.0000
C83 Cl86 1.726(5)
C83 Cl84 1.751(5)
C83 Cl85 1.762(5)
C83 H83 1.0000
